data_4085997
loop_
_publ_author_name
'Leusmann, Eliza'
'Schneck, Felix'
'Dehnen, Stefanie'

_publ_section_title
;
 Functionalization of Sn/S Clusters with Hetero- and Polyaromatics
;
_journal_issue 13
_journal_name_full Organometallics
_journal_page_first 3264
_journal_paper_doi 10.1021/acs.organomet.5b00295
_journal_volume 34
_journal_year 2015
_chemical_formula_moiety 'C64 H72 N12 S10 Sn6, 2(C H2 Cl2)'
_chemical_formula_sum 'C66 H76 Cl4 N12 S10 Sn6'
_chemical_formula_weight 2211.92
_chemical_name_systematic
;
 ?
;
_space_group_crystal_system triclinic
_space_group_IT_number 2
_space_group_name_Hall '-P 1'
_space_group_name_H-M_alt 'P -1'
_symmetry_space_group_name_Hall '-P 1'
_symmetry_space_group_name_H-M 'P -1'
_atom_sites_solution_hydrogens geom
_audit_creation_date 2015-01-08
_audit_creation_method
;
Olex2 1.2
(compiled 2015.01.06 svn.r3119 for OlexSys, GUI svn.r4979)
;
_cell_angle_alpha 83.918(2)
_cell_angle_beta 86.837(2)
_cell_angle_gamma 83.666(2)
_cell_formula_units_Z 1
_cell_length_a 10.7352(6)
_cell_length_b 10.8246(6)
_cell_length_c 17.6041(10)
_cell_measurement_temperature 100(2)
_cell_volume 2019.8(2)
_computing_molecular_graphics 'Olex2 (Dolomanov et al., 2009)'
_computing_publication_material 'Olex2 (Dolomanov et al., 2009)'
_computing_structure_refinement 'ShelXL (Sheldrick, 2008)'
_diffrn_ambient_temperature 100(2)
_diffrn_measured_fraction_theta_full 0.998
_diffrn_measured_fraction_theta_max 0.995
_diffrn_radiation_type MoK\a
_diffrn_radiation_wavelength 0.71073
_diffrn_reflns_av_R_equivalents 0.0831
_diffrn_reflns_av_unetI/netI 0.0719
_diffrn_reflns_laue_measured_fraction_full 0.998
_diffrn_reflns_laue_measured_fraction_max 0.995
_diffrn_reflns_limit_h_max 13
_diffrn_reflns_limit_h_min -13
_diffrn_reflns_limit_k_max 13
_diffrn_reflns_limit_k_min -11
_diffrn_reflns_limit_l_max 22
_diffrn_reflns_limit_l_min -22
_diffrn_reflns_number 36863
_diffrn_reflns_point_group_measured_fraction_full 0.998
_diffrn_reflns_point_group_measured_fraction_max 0.995
_diffrn_reflns_theta_full 26.000
_diffrn_reflns_theta_max 27.191
_diffrn_reflns_theta_min 2.128
_exptl_absorpt_coefficient_mu 2.264
_exptl_absorpt_correction_T_max 0.97
_exptl_absorpt_correction_T_min 0.84
_exptl_absorpt_correction_type multi-scan
_exptl_absorpt_process_details 'SADABS V2012/1 (Bruker AXS Inc.)'
_exptl_crystal_density_diffrn 1.819
_exptl_crystal_F_000 1084
_exptl_crystal_size_max 0.196
_exptl_crystal_size_mid 0.128
_exptl_crystal_size_min 0.015
_refine_diff_density_max 1.292
_refine_diff_density_min -0.840
_refine_diff_density_rms 0.168
_refine_ls_extinction_method none
_refine_ls_goodness_of_fit_ref 1.024
_refine_ls_hydrogen_treatment constr
_refine_ls_matrix_type full
_refine_ls_number_parameters 448
_refine_ls_number_reflns 8950
_refine_ls_number_restraints 0
_refine_ls_restrained_S_all 1.024
_refine_ls_R_factor_all 0.0734
_refine_ls_R_factor_gt 0.0361
_refine_ls_shift/su_max 0.001
_refine_ls_shift/su_mean 0.000
_refine_ls_structure_factor_coef Fsqd
_refine_ls_weighting_details 'w=1/[\s^2^(Fo^2^)+(0.0088P)^2^+7.6271P] where P=(Fo^2^+2Fc^2^)/3'
_refine_ls_weighting_scheme calc
_refine_ls_wR_factor_gt 0.0559
_refine_ls_wR_factor_ref 0.0702
_reflns_Friedel_coverage 0.000
_reflns_number_gt 6409
_reflns_number_total 8950
_reflns_threshold_expression 'I > 2\s(I)'
_cod_data_source_file om5b00295_si_005.cif
_cod_data_source_block compound10
_cod_depositor_comments 'Adding full bibliography for 4085995--4085998.cif.'
_cod_database_code 4085997
_shelxl_version_number 2013-3
_shelx_space_group_comment
;
The symmetry employed for this shelxl refinement is uniquely defined
by the following loop, which should always be used as a source of
symmetry information in preference to the above space-group names.
They are only intended as comments.
;
_shelx_estimated_absorpt_t_max 0.967
_shelx_estimated_absorpt_t_min 0.665
_olex2_refinement_description
;
1. Fixed Uiso
 At 1.2 times of:
  All C(H) groups, All C(H,H) groups
 At 1.5 times of:
  All C(H,H,H) groups
2.a Secondary CH2 refined with riding coordinates:
 C20(H20A,H20B), C4(H4A,H4B), C33(H33A,H33B)
2.b Aromatic/amide H refined with riding coordinates:
 C23(H23), C32(H32), C31(H31), C25(H25), C27(H27), C28(H28), C29(H29), C7(H7),
 C9(H9), C11(H11), C15(H15), C16(H16), C12(H12), C13(H13)
2.c Idealised Me refined as rotating group:
 C18(H18A,H18B,H18C), C22(H22A,H22B,H22C), C19(H19A,H19B,H19C), C2(H2A,H2B,
 H2C), C3(H3A,H3B,H3C), C6(H6A,H6B,H6C)
;
_olex2_submission_special_instructions 'No special instructions were received'

loop_
_space_group_symop_operation_xyz
'x, y, z'
'-x, -y, -z'

loop_
_atom_site_label
_atom_site_type_symbol
_atom_site_fract_x
_atom_site_fract_y
_atom_site_fract_z
_atom_site_U_iso_or_equiv
_atom_site_adp_type
_atom_site_occupancy
_atom_site_site_symmetry_order
_atom_site_calc_flag
_atom_site_refinement_flags_posn
Sn1 Sn 0.63472(3) 0.15398(3) 0.33012(2) 0.01215(8) Uani 1 1 d .
Sn2 Sn 0.79826(3) 0.39790(3) 0.35502(2) 0.01172(8) Uani 1 1 d .
Sn3 Sn 0.90847(3) 0.09694(3) 0.43705(2) 0.01240(8) Uani 1 1 d .
S3 S 0.69231(12) 0.33510(12) 0.24935(7) 0.0165(3) Uani 1 1 d .
S4 S 0.68899(11) 0.24820(11) 0.44854(7) 0.0131(3) Uani 1 1 d .
S5 S 0.89363(11) 0.04526(12) 0.57200(7) 0.0174(3) Uani 1 1 d .
S1 S 0.80341(11) -0.00947(11) 0.34856(7) 0.0156(3) Uani 1 1 d .
S2 S 0.99893(11) 0.28201(11) 0.37579(7) 0.0151(3) Uani 1 1 d .
Cl2 Cl 0.7684(2) 0.4220(2) 0.62511(10) 0.0654(6) Uani 1 1 d .
Cl1 Cl 0.62350(16) 0.28808(17) 0.74499(9) 0.0476(4) Uani 1 1 d .
N4 N 0.8882(4) 0.5434(4) 0.2565(2) 0.0152(9) Uani 1 1 d .
N5 N 0.9733(4) 0.5229(4) 0.1934(2) 0.0202(10) Uani 1 1 d .
N6 N 1.4894(4) 0.3424(5) 0.0136(3) 0.0310(12) Uani 1 1 d .
C18 C 0.6152(5) 0.5825(5) 0.4353(3) 0.0244(12) Uani 1 1 d .
H18A H 0.5532 0.5535 0.4043 0.037 Uiso 1 1 calc GR
H18B H 0.5864 0.6673 0.4479 0.037 Uiso 1 1 calc GR
H18C H 0.6253 0.5264 0.4825 0.037 Uiso 1 1 calc GR
N1 N 0.5793(4) 0.0707(4) 0.2154(2) 0.0169(9) Uani 1 1 d .
N2 N 0.6546(4) 0.0346(4) 0.1515(2) 0.0230(10) Uani 1 1 d .
C17 C 0.7413(5) 0.5830(4) 0.3900(3) 0.0155(10) Uani 1 1 d .
C20 C 0.7264(5) 0.6715(4) 0.3167(3) 0.0180(11) Uani 1 1 d .
H20A H 0.6440 0.6636 0.2961 0.022 Uiso 1 1 calc R
H20B H 0.7252 0.7583 0.3299 0.022 Uiso 1 1 calc R
C21 C 0.8263(5) 0.6505(5) 0.2546(3) 0.0181(11) Uani 1 1 d .
C23 C 1.0844(5) 0.4871(5) 0.2127(3) 0.0218(12) Uani 1 1 d .
H23 H 1.1021 0.4799 0.2654 0.026 Uiso 1 1 calc R
C24 C 1.1865(5) 0.4565(5) 0.1573(3) 0.0213(12) Uani 1 1 d .
C32 C 1.3059(5) 0.4142(5) 0.1846(3) 0.0266(13) Uani 1 1 d .
H32 H 1.3185 0.4116 0.2377 0.032 Uiso 1 1 calc R
C31 C 1.4025(5) 0.3772(5) 0.1378(3) 0.0280(13) Uani 1 1 d .
H31 H 1.4813 0.3469 0.1584 0.034 Uiso 1 1 calc R
C30 C 1.3880(5) 0.3830(5) 0.0585(3) 0.0234(12) Uani 1 1 d .
C26 C 1.2714(5) 0.4320(5) 0.0284(3) 0.0203(11) Uani 1 1 d .
C25 C 1.1719(5) 0.4677(5) 0.0790(3) 0.0236(12) Uani 1 1 d .
H25 H 1.0929 0.5001 0.0594 0.028 Uiso 1 1 calc R
C27 C 1.2630(5) 0.4429(5) -0.0520(3) 0.0289(13) Uani 1 1 d .
H27 H 1.1876 0.4775 -0.0754 0.035 Uiso 1 1 calc R
C28 C 1.3650(5) 0.4029(5) -0.0949(3) 0.0296(13) Uani 1 1 d .
H28 H 1.3613 0.4095 -0.1490 0.036 Uiso 1 1 calc R
C29 C 1.4746(6) 0.3525(6) -0.0607(3) 0.0335(15) Uani 1 1 d .
H29 H 1.5434 0.3233 -0.0927 0.040 Uiso 1 1 calc R
C22 C 0.8427(5) 0.7564(5) 0.1953(3) 0.0278(13) Uani 1 1 d .
H22A H 0.9015 0.8096 0.2126 0.042 Uiso 1 1 calc GR
H22B H 0.7615 0.8056 0.1867 0.042 Uiso 1 1 calc GR
H22C H 0.8759 0.7240 0.1475 0.042 Uiso 1 1 calc GR
C19 C 0.8430(5) 0.6191(5) 0.4377(3) 0.0253(13) Uani 1 1 d .
H19A H 0.8560 0.5571 0.4821 0.038 Uiso 1 1 calc GR
H19B H 0.8171 0.7014 0.4552 0.038 Uiso 1 1 calc GR
H19C H 0.9214 0.6221 0.4066 0.038 Uiso 1 1 calc GR
C7 C 0.6938(5) 0.1223(5) 0.1073(3) 0.0223(12) Uani 1 1 d .
H7 H 0.6757 0.2057 0.1200 0.027 Uiso 1 1 calc R
C8 C 0.7668(5) 0.0985(5) 0.0367(3) 0.0214(12) Uani 1 1 d .
C9 C 0.8121(5) -0.0193(5) 0.0203(3) 0.0221(12) Uani 1 1 d .
H9 H 0.8021 -0.0881 0.0576 0.027 Uiso 1 1 calc R
C10 C 0.8729(5) -0.0409(5) -0.0505(3) 0.0240(12) Uani 1 1 d .
C11 C 0.9180(5) -0.1619(6) -0.0710(4) 0.0345(15) Uani 1 1 d .
H11 H 0.9131 -0.2329 -0.0347 0.041 Uiso 1 1 calc R
N3 N 0.9333(5) 0.0468(5) -0.1796(3) 0.0430(14) Uani 1 1 d .
C14 C 0.8846(5) 0.0620(6) -0.1068(3) 0.0284(14) Uani 1 1 d .
C15 C 0.8425(5) 0.1834(5) -0.0876(3) 0.0296(13) Uani 1 1 d .
H15 H 0.8540 0.2537 -0.1234 0.036 Uiso 1 1 calc R
C16 C 0.7861(5) 0.1999(5) -0.0185(3) 0.0250(12) Uani 1 1 d .
H16 H 0.7585 0.2824 -0.0067 0.030 Uiso 1 1 calc R
C5 C 0.4628(5) 0.0621(5) 0.2134(3) 0.0210(12) Uani 1 1 d .
C4 C 0.3810(5) 0.0975(5) 0.2806(3) 0.0213(12) Uani 1 1 d .
H4A H 0.3169 0.0378 0.2900 0.026 Uiso 1 1 calc R
H4B H 0.3363 0.1812 0.2669 0.026 Uiso 1 1 calc R
C1 C 0.4459(4) 0.1007(5) 0.3549(3) 0.0162(11) Uani 1 1 d .
C2 C 0.3714(5) 0.1899(5) 0.4062(3) 0.0238(12) Uani 1 1 d .
H2A H 0.4161 0.1909 0.4532 0.036 Uiso 1 1 calc GR
H2B H 0.2884 0.1619 0.4191 0.036 Uiso 1 1 calc GR
H2C H 0.3620 0.2742 0.3793 0.036 Uiso 1 1 calc GR
C3 C 0.4660(5) -0.0325(5) 0.3958(3) 0.0211(12) Uani 1 1 d .
H3A H 0.5033 -0.0901 0.3594 0.032 Uiso 1 1 calc GR
H3B H 0.3851 -0.0586 0.4161 0.032 Uiso 1 1 calc GR
H3C H 0.5223 -0.0337 0.4379 0.032 Uiso 1 1 calc GR
C6 C 0.4024(6) 0.0255(6) 0.1459(3) 0.0360(15) Uani 1 1 d .
H6A H 0.3949 0.0964 0.1063 0.054 Uiso 1 1 calc GR
H6B H 0.3188 0.0012 0.1615 0.054 Uiso 1 1 calc GR
H6C H 0.4539 -0.0451 0.1256 0.054 Uiso 1 1 calc GR
C33 C 0.7357(8) 0.2769(7) 0.6707(4) 0.067(3) Uani 1 1 d .
H33A H 0.7062 0.2270 0.6325 0.080 Uiso 1 1 calc R
H33B H 0.8141 0.2317 0.6909 0.080 Uiso 1 1 calc R
C12 C 0.9676(6) -0.1754(6) -0.1417(4) 0.0458(19) Uani 1 1 d .
H12 H 0.9996 -0.2553 -0.1562 0.055 Uiso 1 1 calc R
C13 C 0.9705(7) -0.0662(7) -0.1944(4) 0.053(2) Uani 1 1 d .
H13 H 1.0027 -0.0774 -0.2449 0.063 Uiso 1 1 calc R

loop_
_atom_site_aniso_label
_atom_site_aniso_U_11
_atom_site_aniso_U_22
_atom_site_aniso_U_33
_atom_site_aniso_U_23
_atom_site_aniso_U_13
_atom_site_aniso_U_12
Sn1 0.01177(17) 0.01143(17) 0.01367(17) -0.00036(13) -0.00206(13) -0.00324(14)
Sn2 0.01243(17) 0.00835(17) 0.01438(17) -0.00088(13) -0.00110(13) -0.00110(13)
Sn3 0.01169(17) 0.01094(17) 0.01414(17) 0.00132(13) -0.00227(13) -0.00097(13)
S3 0.0208(7) 0.0146(7) 0.0144(6) 0.0023(5) -0.0053(5) -0.0053(5)
S4 0.0125(6) 0.0132(6) 0.0134(6) -0.0008(5) 0.0001(5) -0.0015(5)
S5 0.0151(6) 0.0192(7) 0.0155(6) 0.0014(5) 0.0008(5) 0.0047(5)
S1 0.0165(6) 0.0113(6) 0.0191(7) -0.0036(5) -0.0029(5) 0.0008(5)
S2 0.0105(6) 0.0124(6) 0.0217(7) 0.0025(5) -0.0019(5) -0.0021(5)
Cl2 0.0897(16) 0.0781(15) 0.0356(10) -0.0042(9) -0.0024(9) -0.0433(12)
Cl1 0.0445(10) 0.0629(12) 0.0353(9) -0.0093(8) 0.0055(7) -0.0038(9)
N4 0.016(2) 0.010(2) 0.019(2) -0.0023(17) 0.0040(17) -0.0004(18)
N5 0.021(2) 0.019(2) 0.021(2) -0.0044(18) 0.0039(18) -0.0032(19)
N6 0.029(3) 0.037(3) 0.025(3) -0.001(2) 0.005(2) 0.000(2)
C18 0.026(3) 0.021(3) 0.025(3) -0.004(2) 0.009(2) -0.001(2)
N1 0.023(2) 0.016(2) 0.013(2) -0.0015(17) -0.0024(17) -0.0049(19)
N2 0.027(3) 0.025(3) 0.017(2) -0.0031(19) -0.0002(18) -0.003(2)
C17 0.019(3) 0.008(2) 0.019(3) -0.005(2) 0.003(2) -0.002(2)
C20 0.015(3) 0.008(2) 0.031(3) -0.003(2) 0.004(2) 0.000(2)
C21 0.021(3) 0.011(3) 0.023(3) -0.001(2) -0.003(2) -0.006(2)
C23 0.025(3) 0.022(3) 0.018(3) 0.002(2) 0.000(2) -0.004(2)
C24 0.020(3) 0.018(3) 0.024(3) 0.002(2) 0.000(2) -0.003(2)
C32 0.028(3) 0.030(3) 0.022(3) -0.001(2) -0.005(2) -0.003(3)
C31 0.025(3) 0.038(4) 0.021(3) -0.002(3) -0.006(2) 0.001(3)
C30 0.022(3) 0.025(3) 0.022(3) 0.000(2) 0.004(2) -0.001(2)
C26 0.024(3) 0.015(3) 0.023(3) 0.002(2) -0.005(2) -0.007(2)
C25 0.022(3) 0.019(3) 0.030(3) -0.005(2) -0.003(2) -0.002(2)
C27 0.032(3) 0.031(3) 0.024(3) 0.000(3) -0.009(2) -0.003(3)
C28 0.030(3) 0.036(4) 0.024(3) -0.008(3) -0.002(2) -0.001(3)
C29 0.034(4) 0.038(4) 0.025(3) -0.003(3) 0.010(3) 0.006(3)
C22 0.038(3) 0.019(3) 0.024(3) 0.001(2) 0.006(2) -0.001(3)
C19 0.029(3) 0.023(3) 0.026(3) -0.005(2) -0.002(2) -0.009(3)
C7 0.026(3) 0.020(3) 0.021(3) -0.005(2) -0.002(2) -0.002(2)
C8 0.018(3) 0.027(3) 0.020(3) -0.004(2) -0.003(2) -0.004(2)
C9 0.022(3) 0.021(3) 0.024(3) -0.004(2) -0.002(2) -0.003(2)
C10 0.017(3) 0.027(3) 0.030(3) -0.011(2) -0.003(2) -0.006(2)
C11 0.030(3) 0.028(3) 0.049(4) -0.018(3) 0.008(3) -0.011(3)
N3 0.050(4) 0.049(4) 0.036(3) -0.020(3) 0.025(3) -0.028(3)
C14 0.026(3) 0.043(4) 0.021(3) -0.012(3) 0.008(2) -0.017(3)
C15 0.030(3) 0.029(3) 0.030(3) 0.000(3) 0.004(2) -0.009(3)
C16 0.026(3) 0.025(3) 0.024(3) -0.003(2) 0.003(2) -0.004(2)
C5 0.028(3) 0.023(3) 0.015(3) -0.002(2) -0.005(2) -0.011(2)
C4 0.015(3) 0.026(3) 0.024(3) -0.001(2) -0.006(2) -0.005(2)
C1 0.013(3) 0.018(3) 0.019(3) -0.001(2) -0.001(2) -0.007(2)
C2 0.015(3) 0.028(3) 0.028(3) -0.009(2) 0.002(2) 0.004(2)
C3 0.022(3) 0.020(3) 0.022(3) 0.002(2) 0.000(2) -0.008(2)
C6 0.036(4) 0.055(4) 0.024(3) -0.010(3) -0.009(3) -0.022(3)
C33 0.076(6) 0.049(5) 0.079(6) -0.029(4) 0.050(5) -0.024(4)
C12 0.035(4) 0.046(4) 0.064(5) -0.043(4) 0.025(3) -0.019(3)
C13 0.062(5) 0.059(5) 0.045(4) -0.031(4) 0.037(4) -0.040(4)

loop_
_atom_type_symbol
_atom_type_description
_atom_type_scat_dispersion_real
_atom_type_scat_dispersion_imag
_atom_type_scat_source
C C 0.0030 0.0020 'International Tables Vol C Tables 4.2.6.8 and 6.1.1.4'
H H 0.0000 0.0000 'International Tables Vol C Tables 4.2.6.8 and 6.1.1.4'
Cl Cl 0.1490 0.1600 'International Tables Vol C Tables 4.2.6.8 and 6.1.1.4'
N N 0.0070 0.0030 'International Tables Vol C Tables 4.2.6.8 and 6.1.1.4'
S S 0.1240 0.1240 'International Tables Vol C Tables 4.2.6.8 and 6.1.1.4'
Sn Sn -0.6210 1.4220 'International Tables Vol C Tables 4.2.6.8 and 6.1.1.4'

loop_
_geom_angle_atom_site_label_1
_geom_angle_atom_site_label_2
_geom_angle_atom_site_label_3
_geom_angle
_geom_angle_site_symmetry_1
_geom_angle_site_symmetry_3
S3 Sn1 S4 90.98(4) . .
S3 Sn1 N1 87.67(10) . .
S1 Sn1 S3 113.81(4) . .
S1 Sn1 S4 91.13(4) . .
S1 Sn1 N1 90.65(10) . .
N1 Sn1 S4 178.09(10) . .
C1 Sn1 S3 126.58(13) . .
C1 Sn1 S4 104.92(13) . .
C1 Sn1 S1 116.41(13) . .
C1 Sn1 N1 74.88(16) . .
S3 Sn2 S4 91.10(4) . .
S3 Sn2 N4 84.09(10) . .
S2 Sn2 S3 113.36(4) . .
S2 Sn2 S4 92.13(4) . .
S2 Sn2 N4 91.80(10) . .
N4 Sn2 S4 174.71(10) . .
C17 Sn2 S3 117.49(13) . .
C17 Sn2 S4 106.08(13) . .
C17 Sn2 S2 125.04(13) . .
C17 Sn2 N4 74.41(15) . .
S5 Sn3 S4 88.71(4) . .
S5 Sn3 S4 178.68(4) 2_756 .
S5 Sn3 S5 90.56(4) . 2_756
S5 Sn3 S1 122.64(5) . .
S5 Sn3 S2 123.65(5) . .
S1 Sn3 S4 86.13(4) . .
S1 Sn3 S5 93.34(4) . 2_756
S1 Sn3 S2 112.93(4) . .
S2 Sn3 S4 86.26(4) . .
S2 Sn3 S5 95.06(4) . 2_756
Sn1 S3 Sn2 89.43(4) . .
Sn1 S4 Sn3 84.38(4) . .
Sn2 S4 Sn1 84.63(4) . .
Sn2 S4 Sn3 84.35(4) . .
Sn3 S5 Sn3 89.44(4) . 2_756
Sn1 S1 Sn3 94.37(4) . .
Sn2 S2 Sn3 93.54(4) . .
N5 N4 Sn2 131.5(3) . .
C21 N4 Sn2 110.6(3) . .
C21 N4 N5 116.0(4) . .
C23 N5 N4 113.3(4) . .
C29 N6 C30 116.8(5) . .
H18A C18 H18B 109.5 . .
H18A C18 H18C 109.5 . .
H18B C18 H18C 109.5 . .
C17 C18 H18A 109.5 . .
C17 C18 H18B 109.5 . .
C17 C18 H18C 109.5 . .
N2 N1 Sn1 130.5(3) . .
C5 N1 Sn1 112.9(3) . .
C5 N1 N2 116.5(4) . .
C7 N2 N1 115.7(4) . .
C18 C17 Sn2 109.4(3) . .
C20 C17 Sn2 106.6(3) . .
C20 C17 C18 109.7(4) . .
C19 C17 Sn2 108.7(3) . .
C19 C17 C18 111.4(4) . .
C19 C17 C20 110.9(4) . .
C17 C20 H20A 108.4 . .
C17 C20 H20B 108.4 . .
H20A C20 H20B 107.5 . .
C21 C20 C17 115.5(4) . .
C21 C20 H20A 108.4 . .
C21 C20 H20B 108.4 . .
N4 C21 C20 117.5(4) . .
N4 C21 C22 125.4(5) . .
C22 C21 C20 117.1(4) . .
N5 C23 H23 118.7 . .
N5 C23 C24 122.7(5) . .
C24 C23 H23 118.7 . .
C32 C24 C23 118.4(5) . .
C25 C24 C23 123.4(5) . .
C25 C24 C32 118.2(5) . .
C24 C32 H32 119.0 . .
C31 C32 C24 122.0(5) . .
C31 C32 H32 119.0 . .
C32 C31 H31 119.7 . .
C32 C31 C30 120.5(5) . .
C30 C31 H31 119.7 . .
N6 C30 C31 118.0(5) . .
N6 C30 C26 122.9(5) . .
C31 C30 C26 119.1(5) . .
C30 C26 C27 117.3(5) . .
C25 C26 C30 118.7(5) . .
C25 C26 C27 123.9(5) . .
C24 C25 C26 121.2(5) . .
C24 C25 H25 119.4 . .
C26 C25 H25 119.4 . .
C26 C27 H27 120.8 . .
C28 C27 C26 118.4(5) . .
C28 C27 H27 120.8 . .
C27 C28 H28 119.7 . .
C27 C28 C29 120.6(5) . .
C29 C28 H28 119.7 . .
N6 C29 C28 123.9(5) . .
N6 C29 H29 118.0 . .
C28 C29 H29 118.0 . .
C21 C22 H22A 109.5 . .
C21 C22 H22B 109.5 . .
C21 C22 H22C 109.5 . .
H22A C22 H22B 109.5 . .
H22A C22 H22C 109.5 . .
H22B C22 H22C 109.5 . .
C17 C19 H19A 109.5 . .
C17 C19 H19B 109.5 . .
C17 C19 H19C 109.5 . .
H19A C19 H19B 109.5 . .
H19A C19 H19C 109.5 . .
H19B C19 H19C 109.5 . .
N2 C7 H7 119.3 . .
N2 C7 C8 121.3(5) . .
C8 C7 H7 119.3 . .
C9 C8 C7 122.5(5) . .
C9 C8 C16 118.4(5) . .
C16 C8 C7 119.1(5) . .
C8 C9 H9 119.3 . .
C8 C9 C10 121.5(5) . .
C10 C9 H9 119.3 . .
C9 C10 C11 123.4(5) . .
C9 C10 C14 119.0(5) . .
C14 C10 C11 117.5(5) . .
C10 C11 H11 120.1 . .
C12 C11 C10 119.8(6) . .
C12 C11 H11 120.1 . .
C13 N3 C14 116.8(6) . .
N3 C14 C10 122.2(5) . .
N3 C14 C15 119.1(5) . .
C15 C14 C10 118.7(5) . .
C14 C15 H15 119.9 . .
C16 C15 C14 120.2(5) . .
C16 C15 H15 119.9 . .
C8 C16 H16 118.9 . .
C15 C16 C8 122.1(5) . .
C15 C16 H16 118.9 . .
N1 C5 C4 117.8(4) . .
N1 C5 C6 123.7(5) . .
C4 C5 C6 118.4(5) . .
C5 C4 H4A 108.2 . .
C5 C4 H4B 108.2 . .
C5 C4 C1 116.6(4) . .
H4A C4 H4B 107.3 . .
C1 C4 H4A 108.2 . .
C1 C4 H4B 108.2 . .
C4 C1 Sn1 109.8(3) . .
C4 C1 C2 111.3(4) . .
C4 C1 C3 109.4(4) . .
C2 C1 Sn1 110.5(3) . .
C2 C1 C3 111.2(4) . .
C3 C1 Sn1 104.4(3) . .
C1 C2 H2A 109.5 . .
C1 C2 H2B 109.5 . .
C1 C2 H2C 109.5 . .
H2A C2 H2B 109.5 . .
H2A C2 H2C 109.5 . .
H2B C2 H2C 109.5 . .
C1 C3 H3A 109.5 . .
C1 C3 H3B 109.5 . .
C1 C3 H3C 109.5 . .
H3A C3 H3B 109.5 . .
H3A C3 H3C 109.5 . .
H3B C3 H3C 109.5 . .
C5 C6 H6A 109.5 . .
C5 C6 H6B 109.5 . .
C5 C6 H6C 109.5 . .
H6A C6 H6B 109.5 . .
H6A C6 H6C 109.5 . .
H6B C6 H6C 109.5 . .
Cl2 C33 H33A 108.9 . .
Cl2 C33 H33B 108.9 . .
Cl1 C33 Cl2 113.3(4) . .
Cl1 C33 H33A 108.9 . .
Cl1 C33 H33B 108.9 . .
H33A C33 H33B 107.7 . .
C11 C12 H12 121.0 . .
C11 C12 C13 117.9(6) . .
C13 C12 H12 121.0 . .
N3 C13 C12 125.7(6) . .
N3 C13 H13 117.1 . .
C12 C13 H13 117.1 . .

loop_
_geom_bond_atom_site_label_1
_geom_bond_atom_site_label_2
_geom_bond_distance
_geom_bond_site_symmetry_2
Sn1 S3 2.4140(12) .
Sn1 S4 2.5380(12) .
Sn1 S1 2.3981(12) .
Sn1 N1 2.425(4) .
Sn1 C1 2.177(5) .
Sn2 S3 2.4266(13) .
Sn2 S4 2.5206(12) .
Sn2 S2 2.3962(12) .
Sn2 N4 2.448(4) .
Sn2 C17 2.172(5) .
Sn3 S4 2.7276(12) .
Sn3 S5 2.4902(12) 2_756
Sn3 S5 2.3830(12) .
Sn3 S1 2.4262(13) .
Sn3 S2 2.4444(12) .
S5 Sn3 2.4902(12) 2_756
Cl2 C33 1.748(7) .
Cl1 C33 1.734(6) .
N4 N5 1.419(5) .
N4 C21 1.269(6) .
N5 C23 1.266(6) .
N6 C30 1.369(6) .
N6 C29 1.318(7) .
C18 H18A 0.9800 .
C18 H18B 0.9800 .
C18 H18C 0.9800 .
C18 C17 1.532(6) .
N1 N2 1.413(6) .
N1 C5 1.267(6) .
N2 C7 1.257(6) .
C17 C20 1.529(6) .
C17 C19 1.522(7) .
C20 H20A 0.9900 .
C20 H20B 0.9900 .
C20 C21 1.505(7) .
C21 C22 1.486(7) .
C23 H23 0.9500 .
C23 C24 1.460(7) .
C24 C32 1.406(7) .
C24 C25 1.387(7) .
C32 H32 0.9500 .
C32 C31 1.340(7) .
C31 H31 0.9500 .
C31 C30 1.409(7) .
C30 C26 1.413(7) .
C26 C25 1.401(7) .
C26 C27 1.415(7) .
C25 H25 0.9500 .
C27 H27 0.9500 .
C27 C28 1.352(8) .
C28 H28 0.9500 .
C28 C29 1.383(8) .
C29 H29 0.9500 .
C22 H22A 0.9800 .
C22 H22B 0.9800 .
C22 H22C 0.9800 .
C19 H19A 0.9800 .
C19 H19B 0.9800 .
C19 H19C 0.9800 .
C7 H7 0.9500 .
C7 C8 1.463(7) .
C8 C9 1.369(7) .
C8 C16 1.412(7) .
C9 H9 0.9500 .
C9 C10 1.403(7) .
C10 C11 1.422(8) .
C10 C14 1.422(8) .
C11 H11 0.9500 .
C11 C12 1.343(8) .
N3 C14 1.377(7) .
N3 C13 1.293(8) .
C14 C15 1.412(8) .
C15 H15 0.9500 .
C15 C16 1.348(7) .
C16 H16 0.9500 .
C5 C4 1.492(7) .
C5 C6 1.493(7) .
C4 H4A 0.9900 .
C4 H4B 0.9900 .
C4 C1 1.522(7) .
C1 C2 1.524(7) .
C1 C3 1.540(7) .
C2 H2A 0.9800 .
C2 H2B 0.9800 .
C2 H2C 0.9800 .
C3 H3A 0.9800 .
C3 H3B 0.9800 .
C3 H3C 0.9800 .
C6 H6A 0.9800 .
C6 H6B 0.9800 .
C6 H6C 0.9800 .
C33 H33A 0.9900 .
C33 H33B 0.9900 .
C12 H12 0.9500 .
C12 C13 1.425(10) .
C13 H13 0.9500 .

loop_
_geom_torsion_atom_site_label_1
_geom_torsion_atom_site_label_2
_geom_torsion_atom_site_label_3
_geom_torsion_atom_site_label_4
_geom_torsion
Sn1 N1 N2 C7 -71.9(6)
Sn1 N1 C5 C4 -2.6(6)
Sn1 N1 C5 C6 173.8(4)
Sn2 N4 N5 C23 -71.8(5)
Sn2 N4 C21 C20 7.8(5)
Sn2 N4 C21 C22 -171.0(4)
Sn2 C17 C20 C21 -41.8(5)
N4 N5 C23 C24 177.9(4)
N5 N4 C21 C20 174.3(4)
N5 N4 C21 C22 -4.5(7)
N5 C23 C24 C32 -178.2(5)
N5 C23 C24 C25 2.1(8)
N6 C30 C26 C25 178.0(5)
N6 C30 C26 C27 -2.5(8)
C18 C17 C20 C21 -160.1(4)
N1 N2 C7 C8 -176.5(4)
N1 C5 C4 C1 -18.9(7)
N2 N1 C5 C4 179.0(4)
N2 N1 C5 C6 -4.6(8)
N2 C7 C8 C9 -9.9(8)
N2 C7 C8 C16 166.8(5)
C17 C20 C21 N4 21.9(7)
C17 C20 C21 C22 -159.2(5)
C21 N4 N5 C23 125.2(5)
C23 C24 C32 C31 176.0(5)
C23 C24 C25 C26 -177.2(5)
C24 C32 C31 C30 1.8(9)
C32 C24 C25 C26 3.1(8)
C32 C31 C30 N6 -179.1(5)
C32 C31 C30 C26 2.0(8)
C31 C30 C26 C25 -3.1(8)
C31 C30 C26 C27 176.4(5)
C30 N6 C29 C28 1.1(9)
C30 C26 C25 C24 0.5(8)
C30 C26 C27 C28 1.8(8)
C26 C27 C28 C29 0.1(9)
C25 C24 C32 C31 -4.3(8)
C25 C26 C27 C28 -178.7(5)
C27 C26 C25 C24 -179.0(5)
C27 C28 C29 N6 -1.7(10)
C29 N6 C30 C31 -177.9(5)
C29 N6 C30 C26 1.0(8)
C19 C17 C20 C21 76.4(5)
C7 C8 C9 C10 174.7(5)
C7 C8 C16 C15 -173.9(5)
C8 C9 C10 C11 -178.0(5)
C8 C9 C10 C14 -1.7(8)
C9 C8 C16 C15 2.9(8)
C9 C10 C11 C12 175.4(6)
C9 C10 C14 N3 -174.3(5)
C9 C10 C14 C15 4.5(8)
C10 C11 C12 C13 -1.2(9)
C10 C14 C15 C16 -3.7(8)
C11 C10 C14 N3 2.2(8)
C11 C10 C14 C15 -178.9(5)
C11 C12 C13 N3 2.5(11)
N3 C14 C15 C16 175.2(5)
C14 C10 C11 C12 -0.9(8)
C14 N3 C13 C12 -1.2(10)
C14 C15 C16 C8 0.0(9)
C16 C8 C9 C10 -2.0(8)
C5 N1 N2 C7 106.1(6)
C5 C4 C1 Sn1 31.5(5)
C5 C4 C1 C2 154.2(5)
C5 C4 C1 C3 -82.5(5)
C6 C5 C4 C1 164.4(5)
C13 N3 C14 C10 -1.2(9)
C13 N3 C14 C15 -180.0(6)
